data_7718228
loop_
_publ_author_name
'Anzai, Togo'
'Sugamata, Koh'
'Sasamori, Takahiro'

_publ_section_title
;
 Monomeric tri-coordinated bis(ferrocenyl)haloalumanes.
;
_journal_issue 4
_journal_name_full 'Dalton transactions (Cambridge, England : 2003)'
_journal_page_first 1360
_journal_page_last 1364
_journal_paper_doi 10.1039/d4dt03233k
_journal_volume 54
_journal_year 2025
_chemical_absolute_configuration ad
_chemical_formula_moiety 'C76 H98 Al Br Fe2, 0.5(C6 H14)'
_chemical_formula_sum 'C79 H105 Al Br Fe2'
_chemical_formula_weight 1273.21
_space_group_crystal_system monoclinic
_space_group_IT_number 5
_space_group_name_Hall 'C 2y'
_space_group_name_H-M_alt 'C 1 2 1'
_atom_sites_solution_hydrogens geom
_audit_block_doi 10.5517/ccdc.csd.cc2lm4m0
_audit_creation_method SHELXL-2018/1
_audit_update_record
;
2024-11-11 deposited with the CCDC.	2025-01-03 downloaded from the CCDC.
;
_cell_angle_alpha 90
_cell_angle_beta 122.980(4)
_cell_angle_gamma 90
_cell_formula_units_Z 4
_cell_length_a 30.2977(8)
_cell_length_b 11.2247(2)
_cell_length_c 24.8238(6)
_cell_measurement_reflns_used 49280
_cell_measurement_temperature 103(2)
_cell_measurement_theta_max 28.7710
_cell_measurement_theta_min 1.9560
_cell_volume 7081.8(4)
_computing_cell_refinement 'CrysAlisPro 1.171.42.49 (Rigaku OD, 2022)'
_computing_data_collection 'APEX2 (Bruker AXS, 2006)'
_computing_data_reduction 'CrysAlisPro 1.171.42.49 (Rigaku OD, 2022)'
_computing_molecular_graphics 'Yadokari-XG 2011 (Wakita Nemoto et al., 2011)'
_computing_publication_material 'Yadokari-XG 2011 (Wakita Nemoto et al., 2011)'
_computing_structure_refinement 'SHELXL-2018/1 (Sheldrick, 2018)'
_computing_structure_solution 'SHELXT-2018/1 (Sheldrick, 2018)'
_diffrn_ambient_temperature 103(2)
_diffrn_detector_area_resol_mean 8.333
_diffrn_measured_fraction_theta_full 0.999
_diffrn_measured_fraction_theta_max 0.954
_diffrn_measurement_device_type 'Bruker APEXII CCD area detector'
_diffrn_measurement_method 'phi and omega scans'
_diffrn_radiation_monochromator 'Bruker Helios multilayer confocal mirror'
_diffrn_radiation_source 'Incoatec ImS'
_diffrn_radiation_type MoK\a
_diffrn_radiation_wavelength 0.71073
_diffrn_reflns_av_R_equivalents 0.0309
_diffrn_reflns_av_unetI/netI 0.0286
_diffrn_reflns_Laue_measured_fraction_full 0.999
_diffrn_reflns_Laue_measured_fraction_max 0.954
_diffrn_reflns_limit_h_max 40
_diffrn_reflns_limit_h_min -39
_diffrn_reflns_limit_k_max 15
_diffrn_reflns_limit_k_min -15
_diffrn_reflns_limit_l_max 32
_diffrn_reflns_limit_l_min -33
_diffrn_reflns_number 61376
_diffrn_reflns_point_group_measured_fraction_full 0.999
_diffrn_reflns_point_group_measured_fraction_max 0.932
_diffrn_reflns_theta_full 25.242
_diffrn_reflns_theta_max 28.702
_diffrn_reflns_theta_min 1.602
_exptl_absorpt_coefficient_mu 1.027
_exptl_absorpt_correction_T_max 0.932
_exptl_absorpt_correction_T_min 0.861
_exptl_absorpt_correction_type sphere
_exptl_absorpt_process_details
;
CrysAlisPro 1.171.42.49 (Rigaku Oxford Diffraction, 2022)
Spherical absorption correction
using equivalent radius and absorption coefficient.
Empirical absorption correction using spherical harmonics,
implemented in SCALE3 ABSPACK scaling algorithm.
;
_exptl_crystal_colour orange
_exptl_crystal_density_diffrn 1.194
_exptl_crystal_description prism
_exptl_crystal_F_000 2716
_exptl_crystal_size_max 0.120
_exptl_crystal_size_mid 0.100
_exptl_crystal_size_min 0.070
_exptl_crystal_size_rad 0.400
_refine_diff_density_max 0.402
_refine_diff_density_min -0.275
_refine_diff_density_rms 0.047
_refine_ls_abs_structure_details
;
 Flack x determined using 6413 quotients [(I+)-(I-)]/[(I+)+(I-)]
 (Parsons, Flack and Wagner, Acta Cryst. B69 (2013) 249-259).
;
_refine_ls_abs_structure_Flack -0.002(2)
_refine_ls_extinction_method none
_refine_ls_goodness_of_fit_ref 1.025
_refine_ls_hydrogen_treatment constr
_refine_ls_matrix_type full
_refine_ls_number_parameters 824
_refine_ls_number_reflns 17050
_refine_ls_number_restraints 73
_refine_ls_restrained_S_all 1.026
_refine_ls_R_factor_all 0.0417
_refine_ls_R_factor_gt 0.0345
_refine_ls_shift/su_max 0.001
_refine_ls_shift/su_mean 0.000
_refine_ls_structure_factor_coef Fsqd
_refine_ls_weighting_details 'w=1/[\s^2^(Fo^2^)+(0.0356P)^2^+5.6977P] where P=(Fo^2^+2Fc^2^)/3'
_refine_ls_weighting_scheme calc
_refine_ls_wR_factor_gt 0.0744
_refine_ls_wR_factor_ref 0.0771
_reflns_Friedel_coverage 0.861
_reflns_Friedel_fraction_full 0.999
_reflns_Friedel_fraction_max 0.907
_reflns_number_gt 15314
_reflns_number_total 17050
_reflns_threshold_expression 'I > 2\s(I)'
_cod_data_source_file d4dt03233k3.cif
_cod_data_source_block 4b
_cod_original_sg_symbol_H-M 'C 2'
_cod_database_code 7718228
_shelx_shelxl_version_number 2018/1
_shelx_space_group_comment
;
The symmetry employed for this shelxl refinement is uniquely defined
by the following loop, which should always be used as a source of
symmetry information in preference to the above space-group names.
They are only intended as comments.
;
_shelx_estimated_absorpt_t_min 0.861
_shelx_estimated_absorpt_t_max 0.932

loop_
_space_group_symop_operation_xyz
'x, y, z'
'-x, y, -z'
'x+1/2, y+1/2, z'
'-x+1/2, y+1/2, -z'

loop_
_atom_site_label
_atom_site_type_symbol
_atom_site_fract_x
_atom_site_fract_y
_atom_site_fract_z
_atom_site_U_iso_or_equiv
_atom_site_adp_type
_atom_site_occupancy
_atom_site_site_symmetry_order
_atom_site_calc_flag
_atom_site_refinement_flags_posn
_atom_site_refinement_flags_adp
_atom_site_refinement_flags_occupancy
_atom_site_disorder_assembly
_atom_site_disorder_group
Al1 Al 0.31917(4) 0.36101(8) 0.29344(5) 0.0258(2) Uani 1 1 d . . . . .
Br1 Br 0.38050(2) 0.24964(3) 0.28881(2) 0.03674(9) Uani 1 1 d . . . . .
C1 C 0.34477(12) 0.5097(3) 0.33649(15) 0.0251(6) Uani 1 1 d . . . . .
C2 C 0.38920(13) 0.5721(3) 0.34382(15) 0.0288(7) Uani 1 1 d . . . . .
H1 H 0.420337 0.535967 0.351045 0.035 Uiso 1 1 calc R U . . .
C3 C 0.37911(15) 0.6959(3) 0.33855(16) 0.0373(9) Uani 1 1 d . . . . .
H2 H 0.402078 0.756761 0.341350 0.045 Uiso 1 1 calc R U . . .
C4 C 0.32903(15) 0.7135(3) 0.32840(15) 0.0344(8) Uani 1 1 d . . . . .
H3 H 0.312389 0.788072 0.323401 0.041 Uiso 1 1 calc R U . . .
C5 C 0.30795(12) 0.6000(3) 0.32700(14) 0.0276(6) Uani 1 1 d . . . . .
H4 H 0.274527 0.586047 0.320725 0.033 Uiso 1 1 calc R U . . .
Fe1 Fe 0.32341(2) 0.61010(4) 0.25561(2) 0.02120(9) Uani 1 1 d . . . . .
C6 C 0.30107(11) 0.7209(3) 0.17911(14) 0.0222(6) Uani 1 1 d . . . . .
H5 H 0.301354 0.805473 0.180491 0.027 Uiso 1 1 calc R U . . .
C7 C 0.25761(11) 0.6470(3) 0.16481(14) 0.0222(6) Uani 1 1 d . . . . .
C8 C 0.27384(12) 0.5259(3) 0.16813(14) 0.0221(6) Uani 1 1 d . . . . .
H6 H 0.253058 0.457054 0.160935 0.027 Uiso 1 1 calc R U . . .
C9 C 0.32713(12) 0.5270(3) 0.18429(14) 0.0237(6) Uani 1 1 d . . . . .
H7 H 0.347672 0.458750 0.189599 0.028 Uiso 1 1 calc R U . . .
C10 C 0.34407(11) 0.6477(3) 0.19102(14) 0.0225(6) Uani 1 1 d . . . . .
C11 C 0.20467(11) 0.6883(3) 0.14606(14) 0.0225(6) Uani 1 1 d . . . . .
C12 C 0.18014(12) 0.7789(3) 0.10080(14) 0.0234(6) Uani 1 1 d . . . . .
H8 H 0.198229 0.815556 0.083712 0.028 Uiso 1 1 calc R U . . .
C13 C 0.12944(12) 0.8168(3) 0.08017(14) 0.0236(6) Uani 1 1 d . . . . .
C14 C 0.10451(11) 0.7622(3) 0.10769(14) 0.0235(6) Uani 1 1 d . . . . .
H9 H 0.070145 0.787748 0.094498 0.028 Uiso 1 1 calc R U . . .
C15 C 0.12802(12) 0.6724(3) 0.15337(14) 0.0237(6) Uani 1 1 d . . . . .
C16 C 0.17839(11) 0.6347(3) 0.17173(14) 0.0238(6) Uani 1 1 d . . . . .
H10 H 0.194938 0.572008 0.202030 0.029 Uiso 1 1 calc R U . . .
C17 C 0.09965(12) 0.9114(3) 0.02789(15) 0.0262(6) Uani 1 1 d . . . . .
C18 C 0.13410(14) 0.9699(3) 0.00735(18) 0.0346(8) Uani 1 1 d . . . . .
H11 H 0.164196 1.009201 0.044455 0.052 Uiso 1 1 calc R U . . .
H12 H 0.113301 1.028936 -0.026254 0.052 Uiso 1 1 calc R U . . .
H13 H 0.146778 0.908738 -0.009242 0.052 Uiso 1 1 calc R U . . .
C19 C 0.07966(15) 1.0104(3) 0.05249(18) 0.0353(8) Uani 1 1 d . . . . .
H14 H 0.057569 0.975238 0.065988 0.053 Uiso 1 1 calc R U . . .
H15 H 0.058966 1.068144 0.018036 0.053 Uiso 1 1 calc R U . . .
H16 H 0.109740 1.050863 0.089088 0.053 Uiso 1 1 calc R U . . .
C20 C 0.05280(13) 0.8511(3) -0.03108(16) 0.0319(7) Uani 1 1 d . . . . .
H17 H 0.065733 0.790941 -0.047864 0.048 Uiso 1 1 calc R U . . .
H18 H 0.032252 0.910997 -0.064271 0.048 Uiso 1 1 calc R U . . .
H19 H 0.030486 0.812719 -0.018776 0.048 Uiso 1 1 calc R U . . .
C21 C 0.10177(12) 0.6208(3) 0.18661(14) 0.0272(6) Uani 1 1 d . . . . .
C22 C 0.04328(14) 0.6522(4) 0.1515(2) 0.0484(11) Uani 1 1 d . . . . .
H20 H 0.027999 0.614320 0.173255 0.073 Uiso 1 1 calc R U . . .
H21 H 0.025082 0.623656 0.107057 0.073 Uiso 1 1 calc R U . . .
H22 H 0.039300 0.738854 0.151587 0.073 Uiso 1 1 calc R U . . .
C23 C 0.1052(2) 0.4848(4) 0.1890(3) 0.0716(16) Uani 1 1 d . . . . .
H23 H 0.142201 0.460457 0.215591 0.107 Uiso 1 1 calc R U . . .
H24 H 0.089563 0.453517 0.145381 0.107 Uiso 1 1 calc R U . . .
H25 H 0.086120 0.453232 0.207465 0.107 Uiso 1 1 calc R U . . .
C24 C 0.12953(19) 0.6728(6) 0.2538(2) 0.0701(17) Uani 1 1 d . . . . .
H26 H 0.167411 0.657720 0.276141 0.105 Uiso 1 1 calc R U . . .
H27 H 0.115864 0.635525 0.277531 0.105 Uiso 1 1 calc R U . . .
H28 H 0.123256 0.758927 0.251053 0.105 Uiso 1 1 calc R U . . .
C25 C 0.39772(11) 0.6869(3) 0.21130(14) 0.0226(6) Uani 1 1 d . . . . .
C26 C 0.43348(11) 0.6052(3) 0.21337(14) 0.0262(6) Uani 1 1 d . . . . .
H29 H 0.422261 0.525922 0.198981 0.031 Uiso 1 1 calc R U . . .
C27 C 0.48515(12) 0.6375(3) 0.23605(14) 0.0265(7) Uani 1 1 d . . . . .
C28 C 0.50025(11) 0.7562(3) 0.25620(14) 0.0269(6) Uani 1 1 d . . . . .
H30 H 0.535206 0.779882 0.271131 0.032 Uiso 1 1 calc R U . . .
C29 C 0.46603(12) 0.8400(3) 0.25510(15) 0.0265(6) Uani 1 1 d . . . . .
C30 C 0.41430(12) 0.8039(3) 0.23163(15) 0.0250(6) Uani 1 1 d . . . . .
H31 H 0.389971 0.860225 0.229478 0.030 Uiso 1 1 calc R U . . .
C31 C 0.52514(13) 0.5495(3) 0.23879(17) 0.0320(7) Uani 1 1 d . . . . .
C32 C 0.57634(14) 0.5531(4) 0.30593(19) 0.0441(9) Uani 1 1 d . . . . .
H32 H 0.590589 0.634226 0.315138 0.066 Uiso 1 1 calc R U . . .
H33 H 0.602079 0.498349 0.307188 0.066 Uiso 1 1 calc R U . . .
H34 H 0.568927 0.529034 0.338186 0.066 Uiso 1 1 calc R U . . .
C33 C 0.50436(15) 0.4208(3) 0.2257(2) 0.0439(9) Uani 1 1 d . . . . .
H35 H 0.532304 0.366344 0.232741 0.066 Uiso 1 1 calc R U . . .
H36 H 0.474329 0.413964 0.181217 0.066 Uiso 1 1 calc R U . . .
H37 H 0.493207 0.400097 0.254941 0.066 Uiso 1 1 calc R U . . .
C34 C 0.53755(16) 0.5851(4) 0.1887(2) 0.0447(10) Uani 1 1 d . . . . .
H38 H 0.551319 0.666678 0.197122 0.067 Uiso 1 1 calc R U . . .
H39 H 0.505352 0.580961 0.145632 0.067 Uiso 1 1 calc R U . . .
H40 H 0.563882 0.530550 0.191263 0.067 Uiso 1 1 calc R U . . .
C35 C 0.48276(13) 0.9678(3) 0.28029(16) 0.0305(7) Uani 1 1 d . . . . .
C36 C 0.44948(16) 1.0577(3) 0.22601(19) 0.0398(8) Uani 1 1 d . . . . .
H41 H 0.456745 1.048466 0.192297 0.060 Uiso 1 1 calc R U . . .
H42 H 0.458446 1.138878 0.243243 0.060 Uiso 1 1 calc R U . . .
H43 H 0.412055 1.042984 0.207953 0.060 Uiso 1 1 calc R U . . .
C37 C 0.47435(15) 0.9877(3) 0.33542(18) 0.0370(8) Uani 1 1 d . . . . .
H44 H 0.437048 0.976896 0.319369 0.056 Uiso 1 1 calc R U . . .
H45 H 0.485215 1.068704 0.352231 0.056 Uiso 1 1 calc R U . . .
H46 H 0.495426 0.930043 0.369767 0.056 Uiso 1 1 calc R U . . .
C38 C 0.54127(14) 0.9901(4) 0.3064(2) 0.0420(9) Uani 1 1 d . . . . .
H47 H 0.563126 0.937938 0.343299 0.063 Uiso 1 1 calc R U . . .
H48 H 0.549979 1.073454 0.319730 0.063 Uiso 1 1 calc R U . . .
H49 H 0.547906 0.972966 0.272669 0.063 Uiso 1 1 calc R U . . .
C39 C 0.25121(12) 0.2942(3) 0.26769(14) 0.0226(6) Uani 1 1 d . . . . .
C40 C 0.23595(12) 0.2850(3) 0.31389(15) 0.0225(6) Uani 1 1 d . . . . .
C41 C 0.18425(12) 0.2359(3) 0.28287(14) 0.0252(6) Uani 1 1 d . . . . .
H50 H 0.165207 0.220134 0.302370 0.030 Uiso 1 1 calc R U . . .
C42 C 0.16630(12) 0.2147(3) 0.21738(15) 0.0256(6) Uani 1 1 d . . . . .
H51 H 0.132988 0.182799 0.185603 0.031 Uiso 1 1 calc R U . . .
C43 C 0.20687(11) 0.2496(3) 0.20744(13) 0.0223(6) Uani 1 1 d . . . . .
Fe2 Fe 0.23379(2) 0.12009(4) 0.27651(2) 0.02336(9) Uani 1 1 d . . . . .
C44 C 0.30008(15) 0.0199(3) 0.3103(2) 0.0386(8) Uani 1 1 d . . . . .
H52 H 0.333810 0.049141 0.322916 0.046 Uiso 1 1 calc R U . . .
C45 C 0.28068(15) 0.0064(3) 0.35068(17) 0.0361(8) Uani 1 1 d . . . . .
H53 H 0.298993 0.025418 0.395076 0.043 Uiso 1 1 calc R U . . .
C46 C 0.22915(16) -0.0405(3) 0.31287(18) 0.0347(8) Uani 1 1 d . . . . .
H54 H 0.206866 -0.058883 0.327645 0.042 Uiso 1 1 calc R U . . .
C47 C 0.21643(16) -0.0555(3) 0.24949(17) 0.0370(8) Uani 1 1 d . . . . .
H55 H 0.184214 -0.085346 0.214131 0.044 Uiso 1 1 calc R U . . .
C48 C 0.26033(16) -0.0180(3) 0.24828(18) 0.0382(8) Uani 1 1 d . . . . .
H56 H 0.262696 -0.018218 0.211654 0.046 Uiso 1 1 calc R U . . .
C49 C 0.26839(12) 0.3308(3) 0.38050(14) 0.0238(6) Uani 1 1 d . . . . .
C50 C 0.32170(13) 0.3006(3) 0.42005(15) 0.0258(6) Uani 1 1 d . . . . .
H57 H 0.336015 0.243385 0.405485 0.031 Uiso 1 1 calc R U . . .
C51 C 0.35428(13) 0.3526(3) 0.48031(15) 0.0266(6) Uani 1 1 d . . . . .
C52 C 0.33119(13) 0.4363(3) 0.50011(15) 0.0279(7) Uani 1 1 d . . . . .
H58 H 0.352707 0.472928 0.540948 0.034 Uiso 1 1 calc R U . . .
C53 C 0.27808(13) 0.4676(3) 0.46232(15) 0.0261(6) Uani 1 1 d . . . . .
C54 C 0.24714(12) 0.4131(3) 0.40214(14) 0.0240(6) Uani 1 1 d . . . . .
H59 H 0.210863 0.432759 0.375535 0.029 Uiso 1 1 calc R U . . .
C55 C 0.41293(14) 0.3235(3) 0.52379(17) 0.0336(7) Uani 1 1 d . . . . .
C56 C 0.43039(15) 0.2278(4) 0.49492(19) 0.0495(11) Uani 1 1 d . . . . .
H60 H 0.411631 0.153317 0.489867 0.074 Uiso 1 1 calc R U . . .
H61 H 0.468354 0.214590 0.523587 0.074 Uiso 1 1 calc R U . . .
H62 H 0.422321 0.254498 0.452889 0.074 Uiso 1 1 calc R U . . .
C57 C 0.42464(15) 0.2766(4) 0.58852(17) 0.0441(9) Uani 1 1 d . . . . .
H63 H 0.412617 0.334872 0.607245 0.066 Uiso 1 1 calc R U . . .
H64 H 0.462596 0.264130 0.617769 0.066 Uiso 1 1 calc R U . . .
H65 H 0.406162 0.200983 0.581810 0.066 Uiso 1 1 calc R U . . .
C58 C 0.44514(16) 0.4377(4) 0.5349(2) 0.0479(10) Uani 1 1 d . . . . .
H66 H 0.436848 0.468957 0.493530 0.072 Uiso 1 1 calc R U . . .
H67 H 0.482770 0.419263 0.561994 0.072 Uiso 1 1 calc R U . . .
H68 H 0.436265 0.497583 0.556295 0.072 Uiso 1 1 calc R U . . .
C59 C 0.25331(14) 0.5622(3) 0.48312(16) 0.0319(7) Uani 1 1 d . . . . .
C60 C 0.23652(18) 0.6694(3) 0.43806(19) 0.0460(10) Uani 1 1 d . . . . .
H69 H 0.267152 0.701407 0.439276 0.069 Uiso 1 1 calc R U . . .
H70 H 0.221842 0.731085 0.451880 0.069 Uiso 1 1 calc R U . . .
H71 H 0.209821 0.644534 0.394165 0.069 Uiso 1 1 calc R U . . .
C61 C 0.20495(16) 0.5096(4) 0.4793(2) 0.0473(10) Uani 1 1 d . . . . .
H72 H 0.189036 0.570298 0.492008 0.071 Uiso 1 1 calc R U . . .
H73 H 0.215666 0.441139 0.508336 0.071 Uiso 1 1 calc R U . . .
H74 H 0.179254 0.483869 0.435226 0.071 Uiso 1 1 calc R U . . .
C62 C 0.29159(15) 0.6061(4) 0.55190(16) 0.0473(10) Uani 1 1 d . . . . .
H75 H 0.321860 0.644457 0.554777 0.071 Uiso 1 1 calc R U . . .
H76 H 0.303703 0.538241 0.581493 0.071 Uiso 1 1 calc R U . . .
H77 H 0.273709 0.663531 0.563424 0.071 Uiso 1 1 calc R U . . .
C63 C 0.19996(11) 0.2536(3) 0.14337(13) 0.0223(5) Uani 1 1 d . . . . .
C64 C 0.23775(12) 0.2118(3) 0.13261(14) 0.0236(6) Uani 1 1 d . . . . .
H78 H 0.269249 0.177388 0.167050 0.028 Uiso 1 1 calc R U . . .
C65 C 0.22999(12) 0.2197(3) 0.07157(15) 0.0258(6) Uani 1 1 d . . . . .
C66 C 0.18408(12) 0.2748(3) 0.02258(15) 0.0264(7) Uani 1 1 d . . . . .
H79 H 0.178833 0.282783 -0.018624 0.032 Uiso 1 1 calc R U . . .
C67 C 0.14554(12) 0.3188(3) 0.03211(15) 0.0264(6) Uani 1 1 d . . . . .
C68 C 0.15440(12) 0.3066(3) 0.09306(14) 0.0237(6) Uani 1 1 d . . . . .
H80 H 0.128677 0.335133 0.100559 0.028 Uiso 1 1 calc R U . . .
C69 C 0.27100(14) 0.1676(3) 0.05976(16) 0.0308(7) Uani 1 1 d . . . . .
C70 C 0.24986(18) 0.1599(5) -0.01235(19) 0.0599(14) Uani 1 1 d . . . . .
H81 H 0.276959 0.125805 -0.017835 0.090 Uiso 1 1 calc R U . . .
H82 H 0.240669 0.239861 -0.031183 0.090 Uiso 1 1 calc R U . . .
H83 H 0.218511 0.109071 -0.033908 0.090 Uiso 1 1 calc R U . . .
C71 C 0.28688(15) 0.0425(3) 0.0883(2) 0.0402(9) Uani 1 1 d . . . . .
H84 H 0.311668 0.008537 0.078754 0.060 Uiso 1 1 calc R U . . .
H85 H 0.255519 -0.008119 0.069637 0.060 Uiso 1 1 calc R U . . .
H86 H 0.303635 0.046732 0.134982 0.060 Uiso 1 1 calc R U . . .
C72 C 0.32010(15) 0.2474(4) 0.0928(2) 0.0443(9) Uani 1 1 d . . . . .
H87 H 0.335515 0.247753 0.139234 0.066 Uiso 1 1 calc R U . . .
H88 H 0.310204 0.328775 0.076132 0.066 Uiso 1 1 calc R U . . .
H89 H 0.345910 0.216605 0.084136 0.066 Uiso 1 1 calc R U . . .
C73 C 0.09623(13) 0.3829(3) -0.02159(15) 0.0299(7) Uani 1 1 d . . . . .
C74 C 0.0480(3) 0.3427(10) -0.0240(5) 0.049(2) Uani 0.560(14) 1 d . U P A 1
H90 H 0.044218 0.256157 -0.030179 0.074 Uiso 0.560(14) 1 calc R U P A 1
H91 H 0.051304 0.363405 0.016383 0.074 Uiso 0.560(14) 1 calc R U P A 1
H92 H 0.016977 0.382145 -0.059800 0.074 Uiso 0.560(14) 1 calc R U P A 1
C75 C 0.1056(5) 0.5127(12) -0.0124(5) 0.048(3) Uani 0.560(14) 1 d . U P A 1
H93 H 0.137627 0.532606 -0.011245 0.071 Uiso 0.560(14) 1 calc R U P A 1
H94 H 0.075609 0.555164 -0.047953 0.071 Uiso 0.560(14) 1 calc R U P A 1
H95 H 0.109936 0.536424 0.028231 0.071 Uiso 0.560(14) 1 calc R U P A 1
C76 C 0.0856(4) 0.3478(9) -0.0901(4) 0.042(2) Uani 0.560(14) 1 d . U P A 1
H96 H 0.079293 0.261907 -0.096945 0.062 Uiso 0.560(14) 1 calc R U P A 1
H97 H 0.054699 0.391046 -0.123880 0.062 Uiso 0.560(14) 1 calc R U P A 1
H98 H 0.116345 0.369085 -0.091520 0.062 Uiso 0.560(14) 1 calc R U P A 1
C77 C 0.0547(4) 0.4079(14) -0.0013(6) 0.045(2) Uani 0.440(14) 1 d . U P A 2
H99 H 0.071949 0.453235 0.038941 0.068 Uiso 0.440(14) 1 calc R U P A 2
H100 H 0.024893 0.453813 -0.035158 0.068 Uiso 0.440(14) 1 calc R U P A 2
H101 H 0.041949 0.331940 0.004709 0.068 Uiso 0.440(14) 1 calc R U P A 2
C78 C 0.1109(6) 0.5106(15) -0.0310(7) 0.039(3) Uani 0.440(14) 1 d . U P A 2
H102 H 0.128913 0.552968 0.010148 0.058 Uiso 0.440(14) 1 calc R U P A 2
H103 H 0.134142 0.505517 -0.046934 0.058 Uiso 0.440(14) 1 calc R U P A 2
H104 H 0.078773 0.553851 -0.062160 0.058 Uiso 0.440(14) 1 calc R U P A 2
C79 C 0.0694(5) 0.3161(10) -0.0809(5) 0.044(3) Uani 0.440(14) 1 d . U P A 2
H105 H 0.038351 0.360421 -0.113588 0.066 Uiso 0.440(14) 1 calc R U P A 2
H106 H 0.093245 0.303874 -0.095656 0.066 Uiso 0.440(14) 1 calc R U P A 2
H107 H 0.058504 0.238632 -0.073786 0.066 Uiso 0.440(14) 1 calc R U P A 2
C80 C 0.4007(7) 0.836(2) 0.5001(9) 0.083(6) Uani 0.5 1 d . . P B -1
H108 H 0.380856 0.778636 0.508624 0.125 Uiso 0.5 1 calc R U P B -1
H109 H 0.411759 0.902834 0.530228 0.125 Uiso 0.5 1 calc R U P B -1
H110 H 0.378377 0.865783 0.456018 0.125 Uiso 0.5 1 calc R U P B -1
C81 C 0.4497(5) 0.7746(10) 0.5087(5) 0.048(2) Uani 0.5 1 d . . P B -1
H111 H 0.472018 0.743512 0.552994 0.057 Uiso 0.5 1 calc R U P B -1
H112 H 0.438585 0.706405 0.478672 0.057 Uiso 0.5 1 calc R U P B -1
C82 C 0.4812(4) 0.8615(10) 0.4957(5) 0.058(3) Uani 0.5 1 d . . P B -1
H113 H 0.497725 0.922859 0.529828 0.070 Uiso 0.5 1 calc R U P B -1
H114 H 0.458220 0.901532 0.453841 0.070 Uiso 0.5 1 calc R U P B -1
C83 C 0.5265(5) 0.7807(13) 0.4952(5) 0.064(4) Uani 0.5 1 d . . P B -1
H115 H 0.539432 0.719450 0.529260 0.077 Uiso 0.5 1 calc R U P B -1
H116 H 0.509887 0.738628 0.453511 0.077 Uiso 0.5 1 calc R U P B -1
C84 C 0.5727(6) 0.8497(12) 0.5052(5) 0.066(3) Uani 0.5 1 d D . P B -1
H117 H 0.559589 0.918623 0.475531 0.079 Uiso 0.5 1 calc R U P B -1
H118 H 0.592685 0.881365 0.549603 0.079 Uiso 0.5 1 calc R U P B -1
C85 C 0.6087(8) 0.7799(14) 0.4949(10) 0.072(4) Uani 0.5 1 d D . P B -1
H119 H 0.637784 0.830695 0.502324 0.107 Uiso 0.5 1 calc R U P B -1
H120 H 0.622667 0.712610 0.524922 0.107 Uiso 0.5 1 calc R U P B -1
H121 H 0.589525 0.749919 0.450749 0.107 Uiso 0.5 1 calc R U P B -1

loop_
_atom_site_aniso_label
_atom_site_aniso_U_11
_atom_site_aniso_U_22
_atom_site_aniso_U_33
_atom_site_aniso_U_23
_atom_site_aniso_U_13
_atom_site_aniso_U_12
Al1 0.0267(5) 0.0218(5) 0.0287(5) -0.0017(4) 0.0150(4) -0.0005(4)
Br1 0.03810(18) 0.02893(17) 0.0515(2) 0.00407(16) 0.02977(17) 0.00871(15)
C1 0.0279(16) 0.0244(16) 0.0191(15) 0.0008(12) 0.0102(13) -0.0019(12)
C2 0.0230(15) 0.0366(18) 0.0197(15) 0.0002(13) 0.0070(12) -0.0040(13)
C3 0.047(2) 0.0343(19) 0.0218(16) -0.0073(14) 0.0134(15) -0.0207(16)
C4 0.056(2) 0.0233(16) 0.0219(16) -0.0014(12) 0.0199(16) 0.0055(15)
C5 0.0340(16) 0.0288(17) 0.0216(13) -0.0005(13) 0.0162(12) -0.0009(14)
Fe1 0.02225(19) 0.0196(2) 0.02008(18) -0.00076(17) 0.01044(16) -0.00203(17)
C6 0.0238(14) 0.0203(15) 0.0228(14) 0.0004(11) 0.0130(12) -0.0012(11)
C7 0.0232(14) 0.0224(15) 0.0188(13) -0.0015(11) 0.0100(12) -0.0018(11)
C8 0.0247(15) 0.0218(15) 0.0189(14) -0.0008(11) 0.0112(12) -0.0053(12)
C9 0.0249(15) 0.0235(15) 0.0235(15) -0.0009(12) 0.0136(13) 0.0002(12)
C10 0.0229(14) 0.0251(16) 0.0202(14) -0.0005(11) 0.0122(12) -0.0023(11)
C11 0.0208(14) 0.0246(15) 0.0203(14) -0.0035(12) 0.0101(12) -0.0033(11)
C12 0.0249(14) 0.0229(15) 0.0228(14) -0.0009(11) 0.0131(12) -0.0045(11)
C13 0.0250(15) 0.0224(15) 0.0218(14) -0.0038(12) 0.0116(12) -0.0039(12)
C14 0.0203(13) 0.0241(15) 0.0237(14) -0.0018(12) 0.0104(11) -0.0010(12)
C15 0.0233(14) 0.0259(15) 0.0223(14) -0.0027(12) 0.0125(12) -0.0048(12)
C16 0.0234(14) 0.0237(16) 0.0224(13) 0.0000(12) 0.0112(12) -0.0026(12)
C17 0.0258(16) 0.0239(16) 0.0265(16) 0.0004(12) 0.0127(13) -0.0016(12)
C18 0.0341(18) 0.0302(18) 0.040(2) 0.0111(15) 0.0207(16) 0.0033(14)
C19 0.0404(19) 0.0245(17) 0.042(2) 0.0008(15) 0.0229(17) 0.0023(14)
C20 0.0290(17) 0.0334(18) 0.0267(16) 0.0041(14) 0.0108(14) 0.0003(14)
C21 0.0272(14) 0.0282(16) 0.0291(14) 0.0030(15) 0.0172(12) 0.0006(14)
C22 0.0324(19) 0.068(3) 0.048(2) 0.015(2) 0.0240(18) -0.0005(18)
C23 0.093(4) 0.039(2) 0.137(5) 0.027(3) 0.097(4) 0.017(2)
C24 0.055(3) 0.124(5) 0.039(2) -0.022(3) 0.031(2) -0.040(3)
C25 0.0209(14) 0.0272(16) 0.0208(14) 0.0010(12) 0.0121(12) -0.0007(12)
C26 0.0273(14) 0.0252(15) 0.0247(14) 0.0007(13) 0.0132(12) -0.0001(13)
C27 0.0245(14) 0.0307(18) 0.0236(14) 0.0016(12) 0.0126(12) 0.0030(12)
C28 0.0213(14) 0.0347(17) 0.0235(14) -0.0012(14) 0.0115(12) -0.0059(14)
C29 0.0279(15) 0.0267(16) 0.0252(15) -0.0009(12) 0.0147(13) -0.0035(13)
C30 0.0246(15) 0.0233(15) 0.0290(16) 0.0020(12) 0.0158(13) 0.0036(12)
C31 0.0239(15) 0.0363(19) 0.0351(18) 0.0019(15) 0.0157(14) 0.0052(14)
C32 0.0308(18) 0.045(2) 0.047(2) 0.0054(18) 0.0148(17) 0.0106(16)
C33 0.035(2) 0.036(2) 0.063(3) -0.0028(18) 0.0284(19) 0.0083(16)
C34 0.043(2) 0.052(3) 0.051(2) -0.0029(18) 0.0334(19) 0.0047(18)
C35 0.0312(17) 0.0297(17) 0.0334(17) -0.0047(14) 0.0194(15) -0.0063(13)
C36 0.050(2) 0.0248(18) 0.048(2) 0.0006(16) 0.0288(19) -0.0050(16)
C37 0.0408(19) 0.0343(19) 0.0388(19) -0.0106(15) 0.0234(17) -0.0078(15)
C38 0.0363(19) 0.041(2) 0.053(2) -0.0181(18) 0.0270(18) -0.0168(16)
C39 0.0296(15) 0.0165(13) 0.0237(15) -0.0012(11) 0.0157(13) -0.0001(11)
C40 0.0297(15) 0.0165(14) 0.0234(15) -0.0010(11) 0.0158(13) 0.0005(11)
C41 0.0307(15) 0.0224(16) 0.0279(15) -0.0009(12) 0.0195(13) 0.0002(12)
C42 0.0261(15) 0.0240(16) 0.0272(15) -0.0015(12) 0.0148(13) -0.0021(12)
C43 0.0280(14) 0.0172(13) 0.0227(14) 0.0001(12) 0.0145(12) 0.0013(13)
Fe2 0.0318(2) 0.0177(2) 0.02247(19) -0.00129(18) 0.01599(17) -0.00120(19)
C44 0.040(2) 0.0190(16) 0.056(2) 0.0083(15) 0.0263(19) 0.0066(14)
C45 0.051(2) 0.0207(16) 0.0266(17) 0.0042(13) 0.0143(16) 0.0051(15)
C46 0.052(2) 0.0201(16) 0.041(2) 0.0043(14) 0.0314(18) -0.0011(15)
C47 0.053(2) 0.0179(16) 0.0331(18) -0.0032(13) 0.0185(17) -0.0028(15)
C48 0.067(3) 0.0198(16) 0.042(2) 0.0059(14) 0.039(2) 0.0125(16)
C49 0.0327(16) 0.0193(14) 0.0237(15) 0.0010(11) 0.0181(13) -0.0021(12)
C50 0.0365(17) 0.0187(14) 0.0286(16) 0.0019(12) 0.0219(14) 0.0015(12)
C51 0.0316(16) 0.0229(15) 0.0249(15) 0.0034(12) 0.0152(13) 0.0013(12)
C52 0.0354(18) 0.0243(15) 0.0203(15) -0.0005(12) 0.0127(13) 0.0007(13)
C53 0.0348(17) 0.0225(15) 0.0215(15) 0.0008(12) 0.0157(13) 0.0011(13)
C54 0.0277(15) 0.0217(15) 0.0227(15) 0.0012(11) 0.0138(13) 0.0007(12)
C55 0.0322(17) 0.0313(18) 0.0311(17) 0.0004(14) 0.0132(15) 0.0046(14)
C56 0.0357(19) 0.060(3) 0.043(2) -0.004(2) 0.0149(17) 0.0168(19)
C57 0.040(2) 0.045(2) 0.0330(19) 0.0065(16) 0.0107(16) 0.0124(17)
C58 0.035(2) 0.050(2) 0.052(2) 0.001(2) 0.0190(19) -0.0023(18)
C59 0.0368(18) 0.0323(18) 0.0240(16) -0.0026(13) 0.0149(14) 0.0089(14)
C60 0.062(3) 0.035(2) 0.038(2) -0.0009(16) 0.0250(19) 0.0143(18)
C61 0.049(2) 0.052(3) 0.051(2) -0.0126(19) 0.033(2) 0.0044(19)
C62 0.049(2) 0.054(2) 0.0273(16) -0.0119(18) 0.0138(16) 0.015(2)
C63 0.0286(14) 0.0172(13) 0.0225(13) -0.0041(12) 0.0148(12) -0.0045(12)
C64 0.0263(15) 0.0198(14) 0.0240(15) 0.0003(11) 0.0133(12) 0.0009(11)
C65 0.0299(15) 0.0247(16) 0.0280(15) -0.0040(12) 0.0192(13) -0.0038(12)
C66 0.0300(15) 0.0265(17) 0.0228(15) 0.0014(12) 0.0145(13) -0.0031(12)
C67 0.0260(15) 0.0223(15) 0.0269(16) 0.0014(12) 0.0118(13) -0.0033(12)
C68 0.0246(14) 0.0210(15) 0.0262(15) -0.0019(12) 0.0143(13) -0.0028(12)
C69 0.0345(17) 0.0337(18) 0.0280(16) -0.0006(13) 0.0195(15) 0.0026(14)
C70 0.056(3) 0.097(4) 0.032(2) -0.001(2) 0.028(2) 0.028(2)
C71 0.042(2) 0.0319(19) 0.055(2) -0.0027(17) 0.0324(19) 0.0027(16)
C72 0.047(2) 0.0365(19) 0.067(3) -0.005(2) 0.043(2) -0.0033(18)
C73 0.0272(16) 0.0336(18) 0.0241(16) 0.0052(13) 0.0109(13) 0.0010(13)
C74 0.033(3) 0.062(5) 0.044(4) 0.021(4) 0.016(3) 0.004(3)
C75 0.042(4) 0.034(4) 0.038(5) 0.007(4) 0.004(4) 0.012(3)
C76 0.042(4) 0.047(4) 0.024(3) 0.000(3) 0.010(3) 0.008(3)
C77 0.030(4) 0.067(6) 0.043(5) 0.023(4) 0.022(3) 0.012(4)
C78 0.034(4) 0.034(4) 0.036(5) 0.009(5) 0.012(4) 0.003(3)
C79 0.037(5) 0.041(5) 0.037(4) 0.002(4) 0.009(4) 0.002(4)
C80 0.055(8) 0.126(19) 0.069(9) -0.003(11) 0.035(7) 0.001(12)
C81 0.054(6) 0.044(6) 0.043(5) -0.004(4) 0.025(5) 0.009(5)
C82 0.092(9) 0.041(5) 0.033(4) -0.012(4) 0.027(6) -0.025(5)
C83 0.058(7) 0.076(10) 0.028(5) 0.010(5) 0.005(5) -0.015(7)
C84 0.075(8) 0.061(7) 0.038(5) 0.010(5) 0.015(6) -0.002(7)
C85 0.076(10) 0.065(10) 0.072(8) -0.007(7) 0.039(7) -0.010(7)

loop_
_atom_type_symbol
_atom_type_description
_atom_type_scat_dispersion_real
_atom_type_scat_dispersion_imag
_atom_type_scat_source
C C 0.0033 0.0016 'International Tables Vol C Tables 4.2.6.8 and 6.1.1.4'
H H 0.0000 0.0000 'International Tables Vol C Tables 4.2.6.8 and 6.1.1.4'
Al Al 0.0645 0.0514 'International Tables Vol C Tables 4.2.6.8 and 6.1.1.4'
Fe Fe 0.3463 0.8444 'International Tables Vol C Tables 4.2.6.8 and 6.1.1.4'
Br Br -0.2901 2.4595 'International Tables Vol C Tables 4.2.6.8 and 6.1.1.4'

loop_
_geom_angle_atom_site_label_1
_geom_angle_atom_site_label_2
_geom_angle_atom_site_label_3
_geom_angle
_geom_angle_site_symmetry_1
_geom_angle_site_symmetry_3
_geom_angle_publ_flag
C1 Al1 C39 123.91(14) . . ?
C1 Al1 Br1 114.33(11) . . ?
C39 Al1 Br1 121.01(10) . . ?
C1 Al1 Fe1 43.86(9) . . ?
C39 Al1 Fe1 118.62(10) . . ?
Br1 Al1 Fe1 108.72(4) . . ?
C5 C1 C2 105.6(3) . . ?
C5 C1 Al1 119.1(2) . . ?
C2 C1 Al1 124.4(2) . . ?
C5 C1 Fe1 69.57(17) . . ?
C2 C1 Fe1 68.61(18) . . ?
Al1 C1 Fe1 96.65(13) . . ?
C3 C2 C1 109.1(3) . . ?
C3 C2 Fe1 70.2(2) . . ?
C1 C2 Fe1 70.56(17) . . ?
C3 C2 H1 125.5 . . ?
C1 C2 H1 125.5 . . ?
Fe1 C2 H1 125.4 . . ?
C4 C3 C2 108.1(3) . . ?
C4 C3 Fe1 70.73(19) . . ?
C2 C3 Fe1 69.54(19) . . ?
C4 C3 H2 125.9 . . ?
C2 C3 H2 125.9 . . ?
Fe1 C3 H2 125.4 . . ?
C3 C4 C5 107.8(3) . . ?
C3 C4 Fe1 69.37(19) . . ?
C5 C4 Fe1 69.73(18) . . ?
C3 C4 H3 126.1 . . ?
C5 C4 H3 126.1 . . ?
Fe1 C4 H3 126.4 . . ?
C4 C5 C1 109.4(3) . . ?
C4 C5 Fe1 70.26(18) . . ?
C1 C5 Fe1 70.10(17) . . ?
C4 C5 H4 125.3 . . ?
C1 C5 H4 125.3 . . ?
Fe1 C5 H4 125.9 . . ?
C2 Fe1 C6 138.93(12) . . ?
C2 Fe1 C3 40.27(15) . . ?
C6 Fe1 C3 108.66(13) . . ?
C2 Fe1 C10 110.11(13) . . ?
C6 Fe1 C10 40.67(12) . . ?
C3 Fe1 C10 104.60(13) . . ?
C2 Fe1 C9 110.38(13) . . ?
C6 Fe1 C9 67.87(12) . . ?
C3 Fe1 C9 132.38(14) . . ?
C10 Fe1 C9 40.54(12) . . ?
C2 Fe1 C5 67.37(13) . . ?
C6 Fe1 C5 135.39(13) . . ?
C3 Fe1 C5 67.25(14) . . ?
C10 Fe1 C5 170.40(13) . . ?
C9 Fe1 C5 148.92(13) . . ?
C2 Fe1 C1 40.83(12) . . ?
C6 Fe1 C1 175.25(13) . . ?
C3 Fe1 C1 68.42(13) . . ?
C10 Fe1 C1 142.99(12) . . ?
C9 Fe1 C1 116.88(13) . . ?
C5 Fe1 C1 40.34(13) . . ?
C2 Fe1 C4 67.34(14) . . ?
C6 Fe1 C4 107.24(13) . . ?
C3 Fe1 C4 39.90(15) . . ?
C10 Fe1 C4 130.42(13) . . ?
C9 Fe1 C4 170.31(14) . . ?
C5 Fe1 C4 40.01(14) . . ?
C1 Fe1 C4 68.08(12) . . ?
C2 Fe1 C8 138.75(13) . . ?
C6 Fe1 C8 67.78(12) . . ?
C3 Fe1 C8 172.66(14) . . ?
C10 Fe1 C8 68.42(11) . . ?
C9 Fe1 C8 40.65(11) . . ?
C5 Fe1 C8 119.91(12) . . ?
C1 Fe1 C8 115.56(12) . . ?
C4 Fe1 C8 146.60(14) . . ?
C2 Fe1 C7 178.44(13) . . ?
C6 Fe1 C7 40.40(11) . . ?
C3 Fe1 C7 140.40(14) . . ?
C10 Fe1 C7 68.51(12) . . ?
C9 Fe1 C7 68.12(12) . . ?
C5 Fe1 C7 114.12(12) . . ?
C1 Fe1 C7 140.01(12) . . ?
C4 Fe1 C7 114.06(13) . . ?
C8 Fe1 C7 40.32(12) . . ?
C2 Fe1 Al1 69.59(10) . . ?
C6 Fe1 Al1 144.35(9) . . ?
C3 Fe1 Al1 106.09(11) . . ?
C10 Fe1 Al1 121.51(9) . . ?
C9 Fe1 Al1 82.98(9) . . ?
C5 Fe1 Al1 66.97(10) . . ?
C1 Fe1 Al1 39.49(9) . . ?
C4 Fe1 Al1 104.35(10) . . ?
C8 Fe1 Al1 76.78(9) . . ?
C7 Fe1 Al1 110.40(8) . . ?
C7 C6 C10 109.4(3) . . ?
C7 C6 Fe1 70.93(16) . . ?
C10 C6 Fe1 69.87(16) . . ?
C7 C6 H5 125.3 . . ?
C10 C6 H5 125.3 . . ?
Fe1 C6 H5 125.5 . . ?
C6 C7 C8 107.2(3) . . ?
C6 C7 C11 126.3(3) . . ?
C8 C7 C11 126.4(3) . . ?
C6 C7 Fe1 68.68(16) . . ?
C8 C7 Fe1 69.66(17) . . ?
C11 C7 Fe1 129.6(2) . . ?
C7 C8 C9 107.8(3) . . ?
C7 C8 Fe1 70.03(17) . . ?
C9 C8 Fe1 68.95(17) . . ?
C7 C8 H6 126.1 . . ?
C9 C8 H6 126.1 . . ?
Fe1 C8 H6 126.5 . . ?
C10 C9 C8 108.6(3) . . ?
C10 C9 Fe1 69.72(17) . . ?
C8 C9 Fe1 70.40(17) . . ?
C10 C9 H7 125.7 . . ?
C8 C9 H7 125.7 . . ?
Fe1 C9 H7 125.8 . . ?
C9 C10 C6 107.0(3) . . ?
C9 C10 C25 125.4(3) . . ?
C6 C10 C25 127.4(3) . . ?
C9 C10 Fe1 69.74(17) . . ?
C6 C10 Fe1 69.46(16) . . ?
C25 C10 Fe1 122.6(2) . . ?
C12 C11 C16 119.7(3) . . ?
C12 C11 C7 119.5(3) . . ?
C16 C11 C7 120.7(3) . . ?
C11 C12 C13 121.1(3) . . ?
C11 C12 H8 119.5 . . ?
C13 C12 H8 119.5 . . ?
C12 C13 C14 117.7(3) . . ?
C12 C13 C17 123.0(3) . . ?
C14 C13 C17 119.3(3) . . ?
C15 C14 C13 122.8(3) . . ?
C15 C14 H9 118.6 . . ?
C13 C14 H9 118.6 . . ?
C14 C15 C16 117.9(3) . . ?
C14 C15 C21 121.8(3) . . ?
C16 C15 C21 120.2(3) . . ?
C11 C16 C15 120.8(3) . . ?
C11 C16 H10 119.6 . . ?
C15 C16 H10 119.6 . . ?
C13 C17 C20 108.3(3) . . ?
C13 C17 C18 112.5(3) . . ?
C20 C17 C18 108.3(3) . . ?
C13 C17 C19 109.9(3) . . ?
C20 C17 C19 109.7(3) . . ?
C18 C17 C19 107.9(3) . . ?
C17 C18 H11 109.5 . . ?
C17 C18 H12 109.5 . . ?
H11 C18 H12 109.5 . . ?
C17 C18 H13 109.5 . . ?
H11 C18 H13 109.5 . . ?
H12 C18 H13 109.5 . . ?
C17 C19 H14 109.5 . . ?
C17 C19 H15 109.5 . . ?
H14 C19 H15 109.5 . . ?
C17 C19 H16 109.5 . . ?
H14 C19 H16 109.5 . . ?
H15 C19 H16 109.5 . . ?
C17 C20 H17 109.5 . . ?
C17 C20 H18 109.5 . . ?
H17 C20 H18 109.5 . . ?
C17 C20 H19 109.5 . . ?
H17 C20 H19 109.5 . . ?
H18 C20 H19 109.5 . . ?
C24 C21 C23 110.9(4) . . ?
C24 C21 C22 108.3(3) . . ?
C23 C21 C22 106.6(3) . . ?
C24 C21 C15 107.8(3) . . ?
C23 C21 C15 110.6(3) . . ?
C22 C21 C15 112.6(3) . . ?
C21 C22 H20 109.5 . . ?
C21 C22 H21 109.5 . . ?
H20 C22 H21 109.5 . . ?
C21 C22 H22 109.5 . . ?
H20 C22 H22 109.5 . . ?
H21 C22 H22 109.5 . . ?
C21 C23 H23 109.5 . . ?
C21 C23 H24 109.5 . . ?
H23 C23 H24 109.5 . . ?
C21 C23 H25 109.5 . . ?
H23 C23 H25 109.5 . . ?
H24 C23 H25 109.5 . . ?
C21 C24 H26 109.5 . . ?
C21 C24 H27 109.5 . . ?
H26 C24 H27 109.5 . . ?
C21 C24 H28 109.5 . . ?
H26 C24 H28 109.5 . . ?
H27 C24 H28 109.5 . . ?
C26 C25 C30 118.9(3) . . ?
C26 C25 C10 120.1(3) . . ?
C30 C25 C10 120.9(3) . . ?
C27 C26 C25 121.5(3) . . ?
C27 C26 H29 119.3 . . ?
C25 C26 H29 119.3 . . ?
C26 C27 C28 117.7(3) . . ?
C26 C27 C31 122.5(3) . . ?
C28 C27 C31 119.8(3) . . ?
C29 C28 C27 122.6(3) . . ?
C29 C28 H30 118.7 . . ?
C27 C28 H30 118.7 . . ?
C28 C29 C30 117.8(3) . . ?
C28 C29 C35 123.1(3) . . ?
C30 C29 C35 119.0(3) . . ?
C25 C30 C29 121.4(3) . . ?
C25 C30 H31 119.3 . . ?
C29 C30 H31 119.3 . . ?
C34 C31 C27 109.4(3) . . ?
C34 C31 C33 109.1(3) . . ?
C27 C31 C33 111.8(3) . . ?
C34 C31 C32 108.9(3) . . ?
C27 C31 C32 109.7(3) . . ?
C33 C31 C32 108.0(3) . . ?
C31 C32 H32 109.5 . . ?
C31 C32 H33 109.5 . . ?
H32 C32 H33 109.5 . . ?
C31 C32 H34 109.5 . . ?
H32 C32 H34 109.5 . . ?
H33 C32 H34 109.5 . . ?
C31 C33 H35 109.5 . . ?
C31 C33 H36 109.5 . . ?
H35 C33 H36 109.5 . . ?
C31 C33 H37 109.5 . . ?
H35 C33 H37 109.5 . . ?
H36 C33 H37 109.5 . . ?
C31 C34 H38 109.5 . . ?
C31 C34 H39 109.5 . . ?
H38 C34 H39 109.5 . . ?
C31 C34 H40 109.5 . . ?
H38 C34 H40 109.5 . . ?
H39 C34 H40 109.5 . . ?
C29 C35 C37 108.6(3) . . ?
C29 C35 C36 110.0(3) . . ?
C37 C35 C36 109.7(3) . . ?
C29 C35 C38 111.8(3) . . ?
C37 C35 C38 108.2(3) . . ?
C36 C35 C38 108.5(3) . . ?
C35 C36 H41 109.5 . . ?
C35 C36 H42 109.5 . . ?
H41 C36 H42 109.5 . . ?
C35 C36 H43 109.5 . . ?
H41 C36 H43 109.5 . . ?
H42 C36 H43 109.5 . . ?
C35 C37 H44 109.5 . . ?
C35 C37 H45 109.5 . . ?
H44 C37 H45 109.5 . . ?
C35 C37 H46 109.5 . . ?
H44 C37 H46 109.5 . . ?
H45 C37 H46 109.5 . . ?
C35 C38 H47 109.5 . . ?
C35 C38 H48 109.5 . . ?
H47 C38 H48 109.5 . . ?
C35 C38 H49 109.5 . . ?
H47 C38 H49 109.5 . . ?
H48 C38 H49 109.5 . . ?
C43 C39 C40 106.0(3) . . ?
C43 C39 Al1 133.9(2) . . ?
C40 C39 Al1 120.1(2) . . ?
C43 C39 Fe2 68.66(17) . . ?
C40 C39 Fe2 68.93(16) . . ?
Al1 C39 Fe2 128.03(16) . . ?
C41 C40 C39 109.2(3) . . ?
C41 C40 C49 127.1(3) . . ?
C39 C40 C49 123.6(3) . . ?
C41 C40 Fe2 69.67(17) . . ?
C39 C40 Fe2 69.73(16) . . ?
C49 C40 Fe2 130.9(2) . . ?
C42 C41 C40 107.8(3) . . ?
C42 C41 Fe2 69.40(17) . . ?
C40 C41 Fe2 69.70(17) . . ?
C42 C41 H50 126.1 . . ?
C40 C41 H50 126.1 . . ?
Fe2 C41 H50 126.3 . . ?
C41 C42 C43 108.7(3) . . ?
C41 C42 Fe2 69.94(18) . . ?
C43 C42 Fe2 69.51(17) . . ?
C41 C42 H51 125.7 . . ?
C43 C42 H51 125.7 . . ?
Fe2 C42 H51 126.5 . . ?
C42 C43 C39 108.4(2) . . ?
C42 C43 C63 123.9(3) . . ?
C39 C43 C63 127.1(3) . . ?
C42 C43 Fe2 69.53(18) . . ?
C39 C43 Fe2 70.05(16) . . ?
C63 C43 Fe2 132.6(2) . . ?
C48 Fe2 C44 40.40(16) . . ?
C48 Fe2 C45 67.94(14) . . ?
C44 Fe2 C45 40.60(15) . . ?
C48 Fe2 C43 107.67(13) . . ?
C44 Fe2 C43 126.13(13) . . ?
C45 Fe2 C43 163.87(14) . . ?
C48 Fe2 C42 125.07(14) . . ?
C44 Fe2 C42 162.77(14) . . ?
C45 Fe2 C42 154.33(14) . . ?
C43 Fe2 C42 40.96(12) . . ?
C48 Fe2 C46 67.54(14) . . ?
C44 Fe2 C46 67.85(15) . . ?
C45 Fe2 C46 40.34(15) . . ?
C43 Fe2 C46 154.02(14) . . ?
C42 Fe2 C46 119.30(14) . . ?
C48 Fe2 C41 161.55(15) . . ?
C44 Fe2 C41 155.90(15) . . ?
C45 Fe2 C41 120.24(14) . . ?
C43 Fe2 C41 68.96(11) . . ?
C42 Fe2 C41 40.66(12) . . ?
C46 Fe2 C41 107.09(14) . . ?
C48 Fe2 C47 40.32(16) . . ?
C44 Fe2 C47 68.02(16) . . ?
C45 Fe2 C47 67.96(14) . . ?
C43 Fe2 C47 119.50(13) . . ?
C42 Fe2 C47 106.55(14) . . ?
C46 Fe2 C47 40.16(14) . . ?
C41 Fe2 C47 124.29(15) . . ?
C48 Fe2 C40 156.70(15) . . ?
C44 Fe2 C40 121.88(14) . . ?
C45 Fe2 C40 108.64(13) . . ?
C43 Fe2 C40 68.85(12) . . ?
C42 Fe2 C40 68.32(12) . . ?
C46 Fe2 C40 125.80(12) . . ?
C41 Fe2 C40 40.63(12) . . ?
C47 Fe2 C40 161.84(14) . . ?
C48 Fe2 C39 120.74(14) . . ?
C44 Fe2 C39 108.29(13) . . ?
C45 Fe2 C39 126.35(14) . . ?
C43 Fe2 C39 41.29(12) . . ?
C42 Fe2 C39 69.31(12) . . ?
C46 Fe2 C39 163.46(14) . . ?
C41 Fe2 C39 69.48(12) . . ?
C47 Fe2 C39 155.03(13) . . ?
C40 Fe2 C39 41.34(12) . . ?
C48 C44 C45 107.7(3) . . ?
C48 C44 Fe2 69.7(2) . . ?
C45 C44 Fe2 69.9(2) . . ?
C48 C44 H52 126.2 . . ?
C45 C44 H52 126.2 . . ?
Fe2 C44 H52 125.9 . . ?
C46 C45 C44 107.6(3) . . ?
C46 C45 Fe2 70.1(2) . . ?
C44 C45 Fe2 69.5(2) . . ?
C46 C45 H53 126.2 . . ?
C44 C45 H53 126.2 . . ?
Fe2 C45 H53 125.8 . . ?
C47 C46 C45 108.5(3) . . ?
C47 C46 Fe2 69.96(19) . . ?
C45 C46 Fe2 69.52(19) . . ?
C47 C46 H54 125.8 . . ?
C45 C46 H54 125.8 . . ?
Fe2 C46 H54 126.3 . . ?
C48 C47 C46 107.4(3) . . ?
C48 C47 Fe2 69.2(2) . . ?
C46 C47 Fe2 69.88(19) . . ?
C48 C47 H55 126.3 . . ?
C46 C47 H55 126.3 . . ?
Fe2 C47 H55 126.2 . . ?
C44 C48 C47 108.7(3) . . ?
C44 C48 Fe2 69.9(2) . . ?
C47 C48 Fe2 70.5(2) . . ?
C44 C48 H56 125.6 . . ?
C47 C48 H56 125.6 . . ?
Fe2 C48 H56 125.5 . . ?
C54 C49 C50 119.3(3) . . ?
C54 C49 C40 119.7(3) . . ?
C50 C49 C40 120.7(3) . . ?
C51 C50 C49 121.6(3) . . ?
C51 C50 H57 119.2 . . ?
C49 C50 H57 119.2 . . ?
C50 C51 C52 117.2(3) . . ?
C50 C51 C55 122.7(3) . . ?
C52 C51 C55 120.2(3) . . ?
C53 C52 C51 122.9(3) . . ?
C53 C52 H58 118.6 . . ?
C51 C52 H58 118.6 . . ?
C52 C53 C54 117.7(3) . . ?
C52 C53 C59 122.8(3) . . ?
C54 C53 C59 119.5(3) . . ?
C49 C54 C53 121.4(3) . . ?
C49 C54 H59 119.3 . . ?
C53 C54 H59 119.3 . . ?
C51 C55 C56 112.5(3) . . ?
C51 C55 C57 109.2(3) . . ?
C56 C55 C57 107.8(3) . . ?
C51 C55 C58 109.1(3) . . ?
C56 C55 C58 108.6(3) . . ?
C57 C55 C58 109.5(3) . . ?
C55 C56 H60 109.5 . . ?
C55 C56 H61 109.5 . . ?
H60 C56 H61 109.5 . . ?
C55 C56 H62 109.5 . . ?
H60 C56 H62 109.5 . . ?
H61 C56 H62 109.5 . . ?
C55 C57 H63 109.5 . . ?
C55 C57 H64 109.5 . . ?
H63 C57 H64 109.5 . . ?
C55 C57 H65 109.5 . . ?
H63 C57 H65 109.5 . . ?
H64 C57 H65 109.5 . . ?
C55 C58 H66 109.5 . . ?
C55 C58 H67 109.5 . . ?
H66 C58 H67 109.5 . . ?
C55 C58 H68 109.5 . . ?
H66 C58 H68 109.5 . . ?
H67 C58 H68 109.5 . . ?
C60 C59 C62 108.1(3) . . ?
C60 C59 C61 109.4(3) . . ?
C62 C59 C61 108.1(3) . . ?
C60 C59 C53 109.0(3) . . ?
C62 C59 C53 112.5(3) . . ?
C61 C59 C53 109.7(3) . . ?
C59 C60 H69 109.5 . . ?
C59 C60 H70 109.5 . . ?
H69 C60 H70 109.5 . . ?
C59 C60 H71 109.5 . . ?
H69 C60 H71 109.5 . . ?
H70 C60 H71 109.5 . . ?
C59 C61 H72 109.5 . . ?
C59 C61 H73 109.5 . . ?
H72 C61 H73 109.5 . . ?
C59 C61 H74 109.5 . . ?
H72 C61 H74 109.5 . . ?
H73 C61 H74 109.5 . . ?
C59 C62 H75 109.5 . . ?
C59 C62 H76 109.5 . . ?
H75 C62 H76 109.5 . . ?
C59 C62 H77 109.5 . . ?
H75 C62 H77 109.5 . . ?
H76 C62 H77 109.5 . . ?
C64 C63 C68 119.3(3) . . ?
C64 C63 C43 122.9(3) . . ?
C68 C63 C43 117.7(3) . . ?
C63 C64 C65 120.9(3) . . ?
C63 C64 H78 119.5 . . ?
C65 C64 H78 119.5 . . ?
C66 C65 C64 118.0(3) . . ?
C66 C65 C69 121.8(3) . . ?
C64 C65 C69 120.2(3) . . ?
C65 C66 C67 122.3(3) . . ?
C65 C66 H79 118.8 . . ?
C67 C66 H79 118.8 . . ?
C68 C67 C66 117.6(3) . . ?
C68 C67 C73 120.7(3) . . ?
C66 C67 C73 121.7(3) . . ?
C67 C68 C63 121.8(3) . . ?
C67 C68 H80 119.1 . . ?
C63 C68 H80 119.1 . . ?
C71 C69 C72 108.6(3) . . ?
C71 C69 C65 110.1(3) . . ?
C72 C69 C65 108.9(3) . . ?
C71 C69 C70 108.3(3) . . ?
C72 C69 C70 108.8(3) . . ?
C65 C69 C70 112.0(3) . . ?
C69 C70 H81 109.5 . . ?
C69 C70 H82 109.5 . . ?
H81 C70 H82 109.5 . . ?
C69 C70 H83 109.5 . . ?
H81 C70 H83 109.5 . . ?
H82 C70 H83 109.5 . . ?
C69 C71 H84 109.5 . . ?
C69 C71 H85 109.5 . . ?
H84 C71 H85 109.5 . . ?
C69 C71 H86 109.5 . . ?
H84 C71 H86 109.5 . . ?
H85 C71 H86 109.5 . . ?
C69 C72 H87 109.5 . . ?
C69 C72 H88 109.5 . . ?
H87 C72 H88 109.5 . . ?
C69 C72 H89 109.5 . . ?
H87 C72 H89 109.5 . . ?
H88 C72 H89 109.5 . . ?
C75 C73 C74 113.9(7) . . ?
C79 C73 C67 112.5(5) . . ?
C75 C73 C67 108.2(5) . . ?
C74 C73 C67 111.1(4) . . ?
C79 C73 C78 111.9(7) . . ?
C67 C73 C78 109.9(6) . . ?
C75 C73 C76 108.5(6) . . ?
C74 C73 C76 104.8(5) . . ?
C67 C73 C76 110.2(4) . . ?
C79 C73 C77 107.9(7) . . ?
C67 C73 C77 111.5(4) . . ?
C78 C73 C77 102.8(7) . . ?
C73 C74 H90 109.5 . . ?
C73 C74 H91 109.5 . . ?
H90 C74 H91 109.5 . . ?
C73 C74 H92 109.5 . . ?
H90 C74 H92 109.5 . . ?
H91 C74 H92 109.5 . . ?
C73 C75 H93 109.5 . . ?
C73 C75 H94 109.5 . . ?
H93 C75 H94 109.5 . . ?
C73 C75 H95 109.5 . . ?
H93 C75 H95 109.5 . . ?
H94 C75 H95 109.5 . . ?
C73 C76 H96 109.5 . . ?
C73 C76 H97 109.5 . . ?
H96 C76 H97 109.5 . . ?
C73 C76 H98 109.5 . . ?
H96 C76 H98 109.5 . . ?
H97 C76 H98 109.5 . . ?
C73 C77 H99 109.5 . . ?
C73 C77 H100 109.5 . . ?
H99 C77 H100 109.5 . . ?
C73 C77 H101 109.5 . . ?
H99 C77 H101 109.5 . . ?
H100 C77 H101 109.5 . . ?
C73 C78 H102 109.5 . . ?
C73 C78 H103 109.5 . . ?
H102 C78 H103 109.5 . . ?
C73 C78 H104 109.5 . . ?
H102 C78 H104 109.5 . . ?
H103 C78 H104 109.5 . . ?
C73 C79 H105 109.5 . . ?
C73 C79 H106 109.5 . . ?
H105 C79 H106 109.5 . . ?
C73 C79 H107 109.5 . . ?
H105 C79 H107 109.5 . . ?
H106 C79 H107 109.5 . . ?
C81 C80 H108 109.5 . . ?
C81 C80 H109 109.5 . . ?
H108 C80 H109 109.5 . . ?
C81 C80 H110 109.5 . . ?
H108 C80 H110 109.5 . . ?
H109 C80 H110 109.5 . . ?
C82 C81 C80 110.6(12) . . ?
C82 C81 H111 109.5 . . ?
C80 C81 H111 109.5 . . ?
C82 C81 H112 109.5 . . ?
C80 C81 H112 109.5 . . ?
H111 C81 H112 108.1 . . ?
C81 C82 C83 105.7(9) . . ?
C81 C82 H113 110.6 . . ?
C83 C82 H113 110.6 . . ?
C81 C82 H114 110.6 . . ?
C83 C82 H114 110.6 . . ?
H113 C82 H114 108.7 . . ?
C84 C83 C82 114.9(10) . . ?
C84 C83 H115 108.6 . . ?
C82 C83 H115 108.6 . . ?
C84 C83 H116 108.6 . . ?
C82 C83 H116 108.6 . . ?
H115 C83 H116 107.5 . . ?
C85 C84 C83 114.1(13) . . ?
C85 C84 H117 108.7 . . ?
C83 C84 H117 108.7 . . ?
C85 C84 H118 108.7 . . ?
C83 C84 H118 108.7 . . ?
H117 C84 H118 107.6 . . ?
C84 C85 H119 109.5 . . ?
C84 C85 H120 109.5 . . ?
H119 C85 H120 109.5 . . ?
C84 C85 H121 109.5 . . ?
H119 C85 H121 109.5 . . ?
H120 C85 H121 109.5 . . ?

loop_
_geom_bond_atom_site_label_1
_geom_bond_atom_site_label_2
_geom_bond_distance
_geom_bond_site_symmetry_2
_geom_bond_publ_flag
Al1 C1 1.904(3) . ?
Al1 C39 1.944(3) . ?
Al1 Br1 2.2939(10) . ?
Al1 Fe1 2.9744(11) . ?
C1 C5 1.428(5) . ?
C1 C2 1.439(4) . ?
C1 Fe1 2.075(3) . ?
C2 C3 1.414(5) . ?
C2 Fe1 2.049(3) . ?
C2 H1 0.9500 . ?
C3 C4 1.410(5) . ?
C3 Fe1 2.057(3) . ?
C3 H2 0.9500 . ?
C4 C5 1.417(5) . ?
C4 Fe1 2.075(3) . ?
C4 H3 0.9500 . ?
C5 Fe1 2.068(3) . ?
C5 H4 0.9500 . ?
Fe1 C6 2.052(3) . ?
Fe1 C10 2.058(3) . ?
Fe1 C9 2.058(3) . ?
Fe1 C8 2.077(3) . ?
Fe1 C7 2.082(3) . ?
C6 C7 1.428(4) . ?
C6 C10 1.428(4) . ?
C6 H5 0.9500 . ?
C7 C8 1.433(4) . ?
C7 C11 1.480(4) . ?
C8 C9 1.436(4) . ?
C8 H6 0.9500 . ?
C9 C10 1.426(4) . ?
C9 H7 0.9500 . ?
C10 C25 1.483(4) . ?
C11 C12 1.393(4) . ?
C11 C16 1.397(4) . ?
C12 C13 1.395(4) . ?
C12 H8 0.9500 . ?
C13 C14 1.405(4) . ?
C13 C17 1.533(4) . ?
C14 C15 1.389(4) . ?
C14 H9 0.9500 . ?
C15 C16 1.399(4) . ?
C15 C21 1.537(4) . ?
C16 H10 0.9500 . ?
C17 C20 1.534(4) . ?
C17 C18 1.536(4) . ?
C17 C19 1.542(5) . ?
C18 H11 0.9800 . ?
C18 H12 0.9800 . ?
C18 H13 0.9800 . ?
C19 H14 0.9800 . ?
C19 H15 0.9800 . ?
C19 H16 0.9800 . ?
C20 H17 0.9800 . ?
C20 H18 0.9800 . ?
C20 H19 0.9800 . ?
C21 C24 1.518(5) . ?
C21 C23 1.529(6) . ?
C21 C22 1.531(5) . ?
C22 H20 0.9800 . ?
C22 H21 0.9800 . ?
C22 H22 0.9800 . ?
C23 H23 0.9800 . ?
C23 H24 0.9800 . ?
C23 H25 0.9800 . ?
C24 H26 0.9800 . ?
C24 H27 0.9800 . ?
C24 H28 0.9800 . ?
C25 C26 1.399(4) . ?
C25 C30 1.399(4) . ?
C26 C27 1.393(4) . ?
C26 H29 0.9500 . ?
C27 C28 1.410(5) . ?
C27 C31 1.536(4) . ?
C28 C29 1.389(5) . ?
C28 H30 0.9500 . ?
C29 C30 1.402(4) . ?
C29 C35 1.537(5) . ?
C30 H31 0.9500 . ?
C31 C34 1.536(5) . ?
C31 C33 1.538(5) . ?
C31 C32 1.540(5) . ?
C32 H32 0.9800 . ?
C32 H33 0.9800 . ?
C32 H34 0.9800 . ?
C33 H35 0.9800 . ?
C33 H36 0.9800 . ?
C33 H37 0.9800 . ?
C34 H38 0.9800 . ?
C34 H39 0.9800 . ?
C34 H40 0.9800 . ?
C35 C37 1.539(5) . ?
C35 C36 1.540(5) . ?
C35 C38 1.541(5) . ?
C36 H41 0.9800 . ?
C36 H42 0.9800 . ?
C36 H43 0.9800 . ?
C37 H44 0.9800 . ?
C37 H45 0.9800 . ?
C37 H46 0.9800 . ?
C38 H47 0.9800 . ?
C38 H48 0.9800 . ?
C38 H49 0.9800 . ?
C39 C43 1.451(4) . ?
C39 C40 1.455(4) . ?
C39 Fe2 2.067(3) . ?
C40 C41 1.427(4) . ?
C40 C49 1.481(4) . ?
C40 Fe2 2.056(3) . ?
C41 C42 1.426(4) . ?
C41 Fe2 2.056(3) . ?
C41 H50 0.9500 . ?
C42 C43 1.433(4) . ?
C42 Fe2 2.048(3) . ?
C42 H51 0.9500 . ?
C43 C63 1.488(4) . ?
C43 Fe2 2.048(3) . ?
Fe2 C48 2.038(3) . ?
Fe2 C44 2.042(4) . ?
Fe2 C45 2.047(3) . ?
Fe2 C46 2.055(3) . ?
Fe2 C47 2.056(3) . ?
C44 C48 1.409(6) . ?
C44 C45 1.418(5) . ?
C44 H52 0.9500 . ?
C45 C46 1.414(5) . ?
C45 H53 0.9500 . ?
C46 C47 1.411(5) . ?
C46 H54 0.9500 . ?
C47 C48 1.411(6) . ?
C47 H55 0.9500 . ?
C48 H56 0.9500 . ?
C49 C54 1.391(4) . ?
C49 C50 1.400(4) . ?
C50 C51 1.394(4) . ?
C50 H57 0.9500 . ?
C51 C52 1.410(4) . ?
C51 C55 1.530(5) . ?
C52 C53 1.396(5) . ?
C52 H58 0.9500 . ?
C53 C54 1.400(4) . ?
C53 C59 1.542(4) . ?
C54 H59 0.9500 . ?
C55 C56 1.536(5) . ?
C55 C57 1.538(5) . ?
C55 C58 1.543(5) . ?
C56 H60 0.9800 . ?
C56 H61 0.9800 . ?
C56 H62 0.9800 . ?
C57 H63 0.9800 . ?
C57 H64 0.9800 . ?
C57 H65 0.9800 . ?
C58 H66 0.9800 . ?
C58 H67 0.9800 . ?
C58 H68 0.9800 . ?
C59 C60 1.529(5) . ?
C59 C62 1.532(5) . ?
C59 C61 1.534(5) . ?
C60 H69 0.9800 . ?
C60 H70 0.9800 . ?
C60 H71 0.9800 . ?
C61 H72 0.9800 . ?
C61 H73 0.9800 . ?
C61 H74 0.9800 . ?
C62 H75 0.9800 . ?
C62 H76 0.9800 . ?
C62 H77 0.9800 . ?
C63 C64 1.391(4) . ?
C63 C68 1.393(4) . ?
C64 C65 1.404(4) . ?
C64 H78 0.9500 . ?
C65 C66 1.398(4) . ?
C65 C69 1.539(4) . ?
C66 C67 1.401(4) . ?
C66 H79 0.9500 . ?
C67 C68 1.392(4) . ?
C67 C73 1.536(4) . ?
C68 H80 0.9500 . ?
C69 C71 1.528(5) . ?
C69 C72 1.536(5) . ?
C69 C70 1.541(5) . ?
C70 H81 0.9800 . ?
C70 H82 0.9800 . ?
C70 H83 0.9800 . ?
C71 H84 0.9800 . ?
C71 H85 0.9800 . ?
C71 H86 0.9800 . ?
C72 H87 0.9800 . ?
C72 H88 0.9800 . ?
C72 H89 0.9800 . ?
C73 C79 1.445(11) . ?
C73 C75 1.479(14) . ?
C73 C74 1.499(9) . ?
C73 C78 1.556(16) . ?
C73 C76 1.599(8) . ?
C73 C77 1.616(10) . ?
C74 H90 0.9800 . ?
C74 H91 0.9800 . ?
C74 H92 0.9800 . ?
C75 H93 0.9800 . ?
C75 H94 0.9800 . ?
C75 H95 0.9800 . ?
C76 H96 0.9800 . ?
C76 H97 0.9800 . ?
C76 H98 0.9800 . ?
C77 H99 0.9800 . ?
C77 H100 0.9800 . ?
C77 H101 0.9800 . ?
C78 H102 0.9800 . ?
C78 H103 0.9800 . ?
C78 H104 0.9800 . ?
C79 H105 0.9800 . ?
C79 H106 0.9800 . ?
C79 H107 0.9800 . ?
C80 C81 1.54(2) . ?
C80 H108 0.9800 . ?
C80 H109 0.9800 . ?
C80 H110 0.9800 . ?
C81 C82 1.515(14) . ?
C81 H111 0.9900 . ?
C81 H112 0.9900 . ?
C82 C83 1.652(16) . ?
C82 H113 0.9900 . ?
C82 H114 0.9900 . ?
C83 C84 1.497(17) . ?
C83 H115 0.9900 . ?
C83 H116 0.9900 . ?
C84 C85 1.474(19) . ?
C84 H117 0.9900 . ?
C84 H118 0.9900 . ?
C85 H119 0.9800 . ?
C85 H120 0.9800 . ?
C85 H121 0.9800 . ?

loop_
_geom_torsion_atom_site_label_1
_geom_torsion_atom_site_label_2
_geom_torsion_atom_site_label_3
_geom_torsion_atom_site_label_4
_geom_torsion
_geom_torsion_site_symmetry_1
_geom_torsion_site_symmetry_2
_geom_torsion_site_symmetry_3
_geom_torsion_site_symmetry_4
_geom_torsion_publ_flag
C5 C1 C2 C3 -0.3(4) . . . . ?
Al1 C1 C2 C3 143.1(3) . . . . ?
Fe1 C1 C2 C3 59.8(2) . . . . ?
C5 C1 C2 Fe1 -60.1(2) . . . . ?
Al1 C1 C2 Fe1 83.2(2) . . . . ?
C1 C2 C3 C4 0.4(4) . . . . ?
Fe1 C2 C3 C4 60.5(2) . . . . ?
C1 C2 C3 Fe1 -60.1(2) . . . . ?
C2 C3 C4 C5 -0.4(4) . . . . ?
Fe1 C3 C4 C5 59.4(2) . . . . ?
C2 C3 C4 Fe1 -59.7(2) . . . . ?
C3 C4 C5 C1 0.2(3) . . . . ?
Fe1 C4 C5 C1 59.3(2) . . . . ?
C3 C4 C5 Fe1 -59.1(2) . . . . ?
C2 C1 C5 C4 0.1(3) . . . . ?
Al1 C1 C5 C4 -145.7(2) . . . . ?
Fe1 C1 C5 C4 -59.4(2) . . . . ?
C2 C1 C5 Fe1 59.5(2) . . . . ?
Al1 C1 C5 Fe1 -86.2(2) . . . . ?
C10 C6 C7 C8 0.3(3) . . . . ?
Fe1 C6 C7 C8 -59.2(2) . . . . ?
C10 C6 C7 C11 -176.3(3) . . . . ?
Fe1 C6 C7 C11 124.2(3) . . . . ?
C10 C6 C7 Fe1 59.5(2) . . . . ?
C6 C7 C8 C9 -0.2(3) . . . . ?
C11 C7 C8 C9 176.3(3) . . . . ?
Fe1 C7 C8 C9 -58.8(2) . . . . ?
C6 C7 C8 Fe1 58.63(19) . . . . ?
C11 C7 C8 Fe1 -124.9(3) . . . . ?
C7 C8 C9 C10 0.0(3) . . . . ?
Fe1 C8 C9 C10 -59.4(2) . . . . ?
C7 C8 C9 Fe1 59.5(2) . . . . ?
C8 C9 C10 C6 0.1(3) . . . . ?
Fe1 C9 C10 C6 -59.7(2) . . . . ?
C8 C9 C10 C25 176.1(3) . . . . ?
Fe1 C9 C10 C25 116.2(3) . . . . ?
C8 C9 C10 Fe1 59.9(2) . . . . ?
C7 C6 C10 C9 -0.2(3) . . . . ?
Fe1 C6 C10 C9 59.9(2) . . . . ?
C7 C6 C10 C25 -176.1(3) . . . . ?
Fe1 C6 C10 C25 -116.0(3) . . . . ?
C7 C6 C10 Fe1 -60.2(2) . . . . ?
C6 C7 C11 C12 44.5(4) . . . . ?
C8 C7 C11 C12 -131.4(3) . . . . ?
Fe1 C7 C11 C12 135.8(3) . . . . ?
C6 C7 C11 C16 -137.5(3) . . . . ?
C8 C7 C11 C16 46.6(4) . . . . ?
Fe1 C7 C11 C16 -46.3(4) . . . . ?
C16 C11 C12 C13 -0.5(4) . . . . ?
C7 C11 C12 C13 177.5(3) . . . . ?
C11 C12 C13 C14 1.4(4) . . . . ?
C11 C12 C13 C17 -176.6(3) . . . . ?
C12 C13 C14 C15 -0.8(4) . . . . ?
C17 C13 C14 C15 177.3(3) . . . . ?
C13 C14 C15 C16 -0.8(5) . . . . ?
C13 C14 C15 C21 175.2(3) . . . . ?
C12 C11 C16 C15 -1.1(4) . . . . ?
C7 C11 C16 C15 -179.1(3) . . . . ?
C14 C15 C16 C11 1.7(4) . . . . ?
C21 C15 C16 C11 -174.3(3) . . . . ?
C12 C13 C17 C20 112.6(3) . . . . ?
C14 C13 C17 C20 -65.3(4) . . . . ?
C12 C13 C17 C18 -7.1(4) . . . . ?
C14 C13 C17 C18 174.9(3) . . . . ?
C12 C13 C17 C19 -127.5(3) . . . . ?
C14 C13 C17 C19 54.5(4) . . . . ?
C14 C15 C21 C24 -103.4(4) . . . . ?
C16 C15 C21 C24 72.4(4) . . . . ?
C14 C15 C21 C23 135.2(4) . . . . ?
C16 C15 C21 C23 -49.0(4) . . . . ?
C14 C15 C21 C22 16.0(5) . . . . ?
C16 C15 C21 C22 -168.2(3) . . . . ?
C9 C10 C25 C26 12.7(4) . . . . ?
C6 C10 C25 C26 -172.2(3) . . . . ?
Fe1 C10 C25 C26 99.8(3) . . . . ?
C9 C10 C25 C30 -164.1(3) . . . . ?
C6 C10 C25 C30 11.0(5) . . . . ?
Fe1 C10 C25 C30 -77.0(3) . . . . ?
C30 C25 C26 C27 1.0(4) . . . . ?
C10 C25 C26 C27 -175.9(3) . . . . ?
C25 C26 C27 C28 -0.8(4) . . . . ?
C25 C26 C27 C31 -180.0(3) . . . . ?
C26 C27 C28 C29 1.0(4) . . . . ?
C31 C27 C28 C29 -179.8(3) . . . . ?
C27 C28 C29 C30 -1.3(5) . . . . ?
C27 C28 C29 C35 176.6(3) . . . . ?
C26 C25 C30 C29 -1.3(5) . . . . ?
C10 C25 C30 C29 175.5(3) . . . . ?
C28 C29 C30 C25 1.5(5) . . . . ?
C35 C29 C30 C25 -176.6(3) . . . . ?
C26 C27 C31 C34 110.5(3) . . . . ?
C28 C27 C31 C34 -68.6(4) . . . . ?
C26 C27 C31 C33 -10.4(4) . . . . ?
C28 C27 C31 C33 170.5(3) . . . . ?
C26 C27 C31 C32 -130.1(3) . . . . ?
C28 C27 C31 C32 50.7(4) . . . . ?
C28 C29 C35 C37 -119.4(3) . . . . ?
C30 C29 C35 C37 58.5(4) . . . . ?
C28 C29 C35 C36 120.6(3) . . . . ?
C30 C29 C35 C36 -61.5(4) . . . . ?
C28 C29 C35 C38 0.0(5) . . . . ?
C30 C29 C35 C38 177.9(3) . . . . ?
C43 C39 C40 C41 0.3(3) . . . . ?
Al1 C39 C40 C41 178.7(2) . . . . ?
Fe2 C39 C40 C41 -58.6(2) . . . . ?
C43 C39 C40 C49 -174.7(3) . . . . ?
Al1 C39 C40 C49 3.7(4) . . . . ?
Fe2 C39 C40 C49 126.3(3) . . . . ?
C43 C39 C40 Fe2 59.0(2) . . . . ?
Al1 C39 C40 Fe2 -122.7(2) . . . . ?
C39 C40 C41 C42 -0.5(3) . . . . ?
C49 C40 C41 C42 174.3(3) . . . . ?
Fe2 C40 C41 C42 -59.2(2) . . . . ?
C39 C40 C41 Fe2 58.7(2) . . . . ?
C49 C40 C41 Fe2 -126.5(3) . . . . ?
C40 C41 C42 C43 0.5(4) . . . . ?
Fe2 C41 C42 C43 -58.9(2) . . . . ?
C40 C41 C42 Fe2 59.4(2) . . . . ?
C41 C42 C43 C39 -0.3(4) . . . . ?
Fe2 C42 C43 C39 -59.4(2) . . . . ?
C41 C42 C43 C63 -172.5(3) . . . . ?
Fe2 C42 C43 C63 128.3(3) . . . . ?
C41 C42 C43 Fe2 59.1(2) . . . . ?
C40 C39 C43 C42 0.0(3) . . . . ?
Al1 C39 C43 C42 -178.1(2) . . . . ?
Fe2 C39 C43 C42 59.1(2) . . . . ?
C40 C39 C43 C63 171.9(3) . . . . ?
Al1 C39 C43 C63 -6.1(5) . . . . ?
Fe2 C39 C43 C63 -128.9(3) . . . . ?
C40 C39 C43 Fe2 -59.14(19) . . . . ?
Al1 C39 C43 Fe2 122.8(3) . . . . ?
C48 C44 C45 C46 0.4(4) . . . . ?
Fe2 C44 C45 C46 60.0(2) . . . . ?
C48 C44 C45 Fe2 -59.7(2) . . . . ?
C44 C45 C46 C47 -0.3(4) . . . . ?
Fe2 C45 C46 C47 59.3(2) . . . . ?
C44 C45 C46 Fe2 -59.6(2) . . . . ?
C45 C46 C47 C48 0.2(4) . . . . ?
Fe2 C46 C47 C48 59.2(2) . . . . ?
C45 C46 C47 Fe2 -59.0(2) . . . . ?
C45 C44 C48 C47 -0.3(4) . . . . ?
Fe2 C44 C48 C47 -60.1(2) . . . . ?
C45 C44 C48 Fe2 59.8(2) . . . . ?
C46 C47 C48 C44 0.1(4) . . . . ?
Fe2 C47 C48 C44 59.7(2) . . . . ?
C46 C47 C48 Fe2 -59.6(2) . . . . ?
C41 C40 C49 C54 -50.9(4) . . . . ?
C39 C40 C49 C54 123.2(3) . . . . ?
Fe2 C40 C49 C54 -145.4(3) . . . . ?
C41 C40 C49 C50 135.0(3) . . . . ?
C39 C40 C49 C50 -50.8(4) . . . . ?
Fe2 C40 C49 C50 40.6(4) . . . . ?
C54 C49 C50 C51 -1.0(4) . . . . ?
C40 C49 C50 C51 173.0(3) . . . . ?
C49 C50 C51 C52 0.5(4) . . . . ?
C49 C50 C51 C55 -178.5(3) . . . . ?
C50 C51 C52 C53 0.2(5) . . . . ?
C55 C51 C52 C53 179.2(3) . . . . ?
C51 C52 C53 C54 -0.4(5) . . . . ?
C51 C52 C53 C59 -177.9(3) . . . . ?
C50 C49 C54 C53 0.8(4) . . . . ?
C40 C49 C54 C53 -173.3(3) . . . . ?
C52 C53 C54 C49 -0.1(5) . . . . ?
C59 C53 C54 C49 177.5(3) . . . . ?
C50 C51 C55 C56 -2.7(5) . . . . ?
C52 C51 C55 C56 178.3(3) . . . . ?
C50 C51 C55 C57 -122.4(3) . . . . ?
C52 C51 C55 C57 58.6(4) . . . . ?
C50 C51 C55 C58 117.9(4) . . . . ?
C52 C51 C55 C58 -61.1(4) . . . . ?
C52 C53 C59 C60 113.4(4) . . . . ?
C54 C53 C59 C60 -64.1(4) . . . . ?
C52 C53 C59 C62 -6.5(5) . . . . ?
C54 C53 C59 C62 176.0(3) . . . . ?
C52 C53 C59 C61 -126.8(4) . . . . ?
C54 C53 C59 C61 55.7(4) . . . . ?
C42 C43 C63 C64 -137.1(3) . . . . ?
C39 C43 C63 C64 52.1(5) . . . . ?
Fe2 C43 C63 C64 -44.5(4) . . . . ?
C42 C43 C63 C68 45.7(4) . . . . ?
C39 C43 C63 C68 -125.1(3) . . . . ?
Fe2 C43 C63 C68 138.3(3) . . . . ?
C68 C63 C64 C65 -1.5(5) . . . . ?
C43 C63 C64 C65 -178.7(3) . . . . ?
C63 C64 C65 C66 2.3(5) . . . . ?
C63 C64 C65 C69 -177.0(3) . . . . ?
C64 C65 C66 C67 -1.7(5) . . . . ?
C69 C65 C66 C67 177.6(3) . . . . ?
C65 C66 C67 C68 0.4(5) . . . . ?
C65 C66 C67 C73 177.9(3) . . . . ?
C66 C67 C68 C63 0.5(5) . . . . ?
C73 C67 C68 C63 -177.0(3) . . . . ?
C64 C63 C68 C67 0.1(5) . . . . ?
C43 C63 C68 C67 177.4(3) . . . . ?
C66 C65 C69 C71 -132.8(3) . . . . ?
C64 C65 C69 C71 46.6(4) . . . . ?
C66 C65 C69 C72 108.2(3) . . . . ?
C64 C65 C69 C72 -72.4(4) . . . . ?
C66 C65 C69 C70 -12.1(5) . . . . ?
C64 C65 C69 C70 167.2(3) . . . . ?
C68 C67 C73 C79 -131.9(7) . . . . ?
C66 C67 C73 C79 50.7(8) . . . . ?
C68 C67 C73 C75 80.3(7) . . . . ?
C66 C67 C73 C75 -97.1(7) . . . . ?
C68 C67 C73 C74 -45.4(7) . . . . ?
C66 C67 C73 C74 137.1(6) . . . . ?
C68 C67 C73 C78 102.7(7) . . . . ?
C66 C67 C73 C78 -74.7(7) . . . . ?
C68 C67 C73 C76 -161.2(5) . . . . ?
C66 C67 C73 C76 21.4(6) . . . . ?
C68 C67 C73 C77 -10.5(7) . . . . ?
C66 C67 C73 C77 172.1(7) . . . . ?
C80 C81 C82 C83 -171.4(10) . . . . ?
C81 C82 C83 C84 -160.5(8) . . . . ?
C82 C83 C84 C85 -171.3(12) . . . . ?
